data_7118262
loop_
_publ_author_name
'Nitsch, J\"orn'
'Lacemon, Frederick'
'Lorbach, Andreas'
'Eichhorn, Antonius'
'Cisnetti, Federico'
'Steffen, Andreas'

_publ_section_title
;
 Cuprophilic interactions in highly luminescent dicopper(i)-NHC-picolyl
 complexes - fast phosphorescence or TADF?
;
_journal_issue 14
_journal_name_full 'Chemical communications (Cambridge, England)'
_journal_page_first 2932
_journal_page_last 2935
_journal_paper_doi 10.1039/c5cc09659f
_journal_volume 52
_journal_year 2016
_chemical_formula_moiety 'C36 H36 Cl4 Cu2 N6, 2(C H2 Cl2)'
_chemical_formula_sum 'C38 H40 Cl8 Cu2 N6'
_chemical_formula_weight 991.44
_chemical_name_systematic
;
 ?
;
_space_group_crystal_system triclinic
_space_group_IT_number 2
_space_group_name_Hall '-P 1'
_space_group_name_H-M_alt 'P -1'
_symmetry_space_group_name_Hall '-P 1'
_symmetry_space_group_name_H-M 'P -1'
_atom_sites_solution_hydrogens geom
_atom_sites_solution_primary direct
_audit_creation_date 2014-03-03
_audit_creation_method
;
Olex2 1.2
(compiled 2014.02.28 svn.r2899 for OlexSys, GUI svn.r4781)
;
_audit_update_record
;
2014-12-09 deposited with the CCDC.
2015-12-18 downloaded from the CCDC.
;
_cell_angle_alpha 85.792(9)
_cell_angle_beta 89.721(9)
_cell_angle_gamma 78.477(9)
_cell_formula_units_Z 1
_cell_length_a 8.253(3)
_cell_length_b 10.948(3)
_cell_length_c 11.802(4)
_cell_measurement_reflns_used 8781
_cell_measurement_temperature 100
_cell_measurement_theta_max 26.95
_cell_measurement_theta_min 2.48
_cell_volume 1042.0(6)
_computing_data_reduction 'SAINT v8.34A (Bruker, 2013)'
_computing_molecular_graphics 'Olex2 (Dolomanov et al., 2009)'
_computing_publication_material 'Olex2 (Dolomanov et al., 2009)'
_computing_structure_refinement 'XL (Sheldrick, 2008)'
_computing_structure_solution 'XT (Sheldrick, 2008)'
_diffrn_ambient_temperature 100
_diffrn_measured_fraction_theta_full 0.999
_diffrn_measured_fraction_theta_max 0.980
_diffrn_measurement_device_type 'Bruker APEX-II CCD'
_diffrn_measurement_method '\f and \w scans'
_diffrn_radiation_type MoK\a
_diffrn_radiation_wavelength 0.71073
_diffrn_reflns_av_R_equivalents 0.0295
_diffrn_reflns_av_unetI/netI 0.0270
_diffrn_reflns_laue_measured_fraction_full 0.999
_diffrn_reflns_laue_measured_fraction_max 0.980
_diffrn_reflns_limit_h_max 10
_diffrn_reflns_limit_h_min -10
_diffrn_reflns_limit_k_max 13
_diffrn_reflns_limit_k_min -13
_diffrn_reflns_limit_l_max 15
_diffrn_reflns_limit_l_min -14
_diffrn_reflns_number 14284
_diffrn_reflns_point_group_measured_fraction_full 0.999
_diffrn_reflns_point_group_measured_fraction_max 0.980
_diffrn_reflns_theta_full 26.000
_diffrn_reflns_theta_max 26.983
_diffrn_reflns_theta_min 1.730
_diffrn_standards_number 0
_exptl_absorpt_coefficient_mu 1.570
_exptl_absorpt_correction_T_max 0.8320
_exptl_absorpt_correction_T_min 0.5914
_exptl_absorpt_correction_type numerical
_exptl_absorpt_process_details
;
SADABS-2012/1 (Bruker,2012) was used for absorption correction.
wR2(int) was 0.0500 before and 0.0406 after correction.
The Ratio of minimum to maximum transmission is 0.7108.
The \l/2 correction factor is 0.0015.
;
_exptl_crystal_colour 'clear orange'
_exptl_crystal_colour_lustre clear
_exptl_crystal_colour_primary orange
_exptl_crystal_density_diffrn 1.580
_exptl_crystal_description block
_exptl_crystal_F_000 504
_exptl_crystal_size_max 0.45
_exptl_crystal_size_mid 0.436
_exptl_crystal_size_min 0.13
_refine_diff_density_max 0.618
_refine_diff_density_min -0.583
_refine_diff_density_rms 0.156
_refine_ls_extinction_method none
_refine_ls_goodness_of_fit_ref 1.186
_refine_ls_hydrogen_treatment constr
_refine_ls_matrix_type full
_refine_ls_number_parameters 247
_refine_ls_number_reflns 4444
_refine_ls_number_restraints 198
_refine_ls_restrained_S_all 1.162
_refine_ls_R_factor_all 0.0295
_refine_ls_R_factor_gt 0.0256
_refine_ls_shift/su_max 0.001
_refine_ls_shift/su_mean 0.000
_refine_ls_structure_factor_coef Fsqd
_refine_ls_weighting_details 'w=1/[\s^2^(Fo^2^)+(0.0544P)^2^+0.3981P] where P=(Fo^2^+2Fc^2^)/3'
_refine_ls_weighting_scheme calc
_refine_ls_wR_factor_gt 0.0808
_refine_ls_wR_factor_ref 0.0952
_reflns_Friedel_coverage 0.000
_reflns_number_gt 4123
_reflns_number_total 4444
_reflns_threshold_expression 'I > 2\s(I)'
_cod_data_source_file c5cc09659f2.cif
_cod_data_source_block al007_0m_a
_cod_depositor_comments 'Adding full bibliography for 7118258--7118266.cif.'
_cod_original_cell_volume 1041.9(6)
_cod_database_code 7118262
_shelxl_version_number 2013-4
_shelx_space_group_comment
;
The symmetry employed for this shelxl refinement is uniquely defined
by the following loop, which should always be used as a source of
symmetry information in preference to the above space-group names.
They are only intended as comments.
;
_shelx_estimated_absorpt_t_max 0.822
_shelx_estimated_absorpt_t_min 0.538
_olex2_refinement_description
;
1. Fixed Uiso
 At 1.2 times of:
  All C(H) groups, All C(H,H) groups
 At 1.5 times of:
  All C(H,H,H) groups
2. Rigid body (RIGU) restrains
 All non-hydrogen atoms
 with sigma for 1-2 distances of 0.004 and sigma for 1-3 distances of 0.004
3.a Secondary CH2 refined with riding coordinates:
 C13(H13A,H13B), C19(H19A,H19B)
3.b Aromatic/amide H refined with riding coordinates:
 C15(H15), C18(H18), C2(H2), C8(H8), C17(H17), C6(H6), C3(H3)
3.c Idealised Me refined as rotating group:
 C12(H12A,H12B,H12C), C10(H10A,H10B,H10C), C11(H11A,H11B,H11C)
;

loop_
_space_group_symop_operation_xyz
'x, y, z'
'-x, -y, -z'

loop_
_atom_site_label
_atom_site_type_symbol
_atom_site_fract_x
_atom_site_fract_y
_atom_site_fract_z
_atom_site_U_iso_or_equiv
_atom_site_adp_type
_atom_site_occupancy
_atom_site_site_symmetry_order
_atom_site_calc_flag
_atom_site_refinement_flags_posn
Cu1 Cu 0.54406(3) 0.51380(2) 0.59967(2) 0.01588(9) Uani 1 1 d .
Cl1 Cl 0.77922(5) 0.42345(4) 0.70898(4) 0.01807(12) Uani 1 1 d .
Cl2 Cl 0.98032(7) 0.33313(5) -0.00618(4) 0.02687(14) Uani 1 1 d .
Cl3 Cl 1.36223(7) 0.26065(5) -0.08504(5) 0.02947(14) Uani 1 1 d .
Cl4 Cl 1.67598(7) 0.08636(6) -0.10102(5) 0.03805(16) Uani 1 1 d .
N1 N 0.57421(19) 0.76055(14) 0.49622(13) 0.0135(3) Uani 1 1 d .
N3 N 0.62207(19) 0.45784(15) 0.27104(13) 0.0138(3) Uani 1 1 d .
N2 N 0.74918(18) 0.61715(14) 0.42324(13) 0.0121(3) Uani 1 1 d .
C15 C 0.8984(2) 0.42175(18) 0.19874(16) 0.0146(4) Uani 1 1 d .
H15 H 1.0119 0.4238 0.2091 0.017 Uiso 1 1 calc R
C4 C 0.4564(2) 0.81999(17) 0.57645(16) 0.0140(4) Uani 1 1 d .
C18 C 0.5708(2) 0.42510(19) 0.17157(17) 0.0180(4) Uani 1 1 d .
H18 H 0.4558 0.4286 0.1612 0.022 Uiso 1 1 calc R
C9 C 0.2888(2) 0.85481(17) 0.54598(17) 0.0162(4) Uani 1 1 d .
C14 C 0.7848(2) 0.45678(17) 0.28263(15) 0.0122(3) Uani 1 1 d .
C2 C 0.6849(2) 0.82017(18) 0.43559(17) 0.0171(4) Uani 1 1 d .
H2 H 0.6836 0.9074 0.4284 0.020 Uiso 1 1 calc R
C5 C 0.5140(2) 0.83724(18) 0.68432(17) 0.0179(4) Uani 1 1 d .
C13 C 0.8402(2) 0.49394(17) 0.39507(15) 0.0130(3) Uani 1 1 d .
H13A H 0.8238 0.4306 0.4560 0.016 Uiso 1 1 calc R
H13B H 0.9598 0.4950 0.3918 0.016 Uiso 1 1 calc R
C8 C 0.1788(2) 0.90292(18) 0.62908(18) 0.0196(4) Uani 1 1 d .
H8 H 0.0640 0.9236 0.6112 0.024 Uiso 1 1 calc R
C17 C 0.6756(2) 0.3866(2) 0.08360(17) 0.0195(4) Uani 1 1 d .
H17 H 0.6345 0.3631 0.0151 0.023 Uiso 1 1 calc R
C7 C 0.2305(3) 0.92187(19) 0.73703(18) 0.0210(4) Uani 1 1 d .
C1 C 0.6127(2) 0.63402(17) 0.48933(15) 0.0130(3) Uani 1 1 d .
C16 C 0.8427(2) 0.38358(18) 0.09905(16) 0.0165(4) Uani 1 1 d .
C6 C 0.3992(3) 0.89030(19) 0.76290(18) 0.0212(4) Uani 1 1 d .
H6 H 0.4366 0.9053 0.8356 0.025 Uiso 1 1 calc R
C3 C 0.7946(2) 0.72936(18) 0.38897(16) 0.0162(4) Uani 1 1 d .
H3 H 0.8851 0.7403 0.3419 0.019 Uiso 1 1 calc R
C12 C 0.2305(3) 0.8457(2) 0.42721(19) 0.0238(4) Uani 1 1 d .
H12A H 0.2686 0.9084 0.3759 0.036 Uiso 1 1 calc GR
H12B H 0.1094 0.8607 0.4253 0.036 Uiso 1 1 calc GR
H12C H 0.2754 0.7620 0.4029 0.036 Uiso 1 1 calc GR
C10 C 0.6941(3) 0.7956(2) 0.71667(19) 0.0239(4) Uani 1 1 d .
H10A H 0.7298 0.7064 0.7054 0.036 Uiso 1 1 calc GR
H10B H 0.7094 0.8094 0.7967 0.036 Uiso 1 1 calc GR
H10C H 0.7601 0.8437 0.6690 0.036 Uiso 1 1 calc GR
C11 C 0.1077(3) 0.9771(2) 0.8244(2) 0.0332(6) Uani 1 1 d .
H11A H 0.1356 1.0546 0.8476 0.050 Uiso 1 1 calc GR
H11B H 0.1121 0.9173 0.8908 0.050 Uiso 1 1 calc GR
H11C H -0.0040 0.9952 0.7913 0.050 Uiso 1 1 calc GR
C19 C 1.5309(3) 0.2064(2) -0.17292(18) 0.0263(5) Uani 1 1 d .
H19A H 1.4902 0.1747 -0.2416 0.032 Uiso 1 1 calc R
H19B H 1.5852 0.2766 -0.1976 0.032 Uiso 1 1 calc R

loop_
_atom_site_aniso_label
_atom_site_aniso_U_11
_atom_site_aniso_U_22
_atom_site_aniso_U_33
_atom_site_aniso_U_23
_atom_site_aniso_U_13
_atom_site_aniso_U_12
Cu1 0.01179(14) 0.01663(15) 0.01838(14) 0.00294(10) 0.00489(9) -0.00243(9)
Cl1 0.0120(2) 0.0208(2) 0.0214(2) -0.00078(19) -0.00087(17) -0.00366(17)
Cl2 0.0260(3) 0.0367(3) 0.0191(2) -0.0112(2) 0.0106(2) -0.0061(2)
Cl3 0.0211(3) 0.0330(3) 0.0336(3) -0.0041(2) 0.0078(2) -0.0033(2)
Cl4 0.0270(3) 0.0452(4) 0.0363(3) -0.0047(3) 0.0000(2) 0.0072(3)
N1 0.0132(7) 0.0111(7) 0.0163(7) -0.0006(6) 0.0035(6) -0.0029(6)
N3 0.0110(7) 0.0153(8) 0.0157(7) -0.0015(6) 0.0017(6) -0.0043(6)
N2 0.0107(7) 0.0128(7) 0.0135(7) -0.0020(6) 0.0016(6) -0.0039(6)
C15 0.0116(8) 0.0163(9) 0.0156(8) -0.0022(7) 0.0029(7) -0.0019(7)
C4 0.0143(8) 0.0091(8) 0.0183(9) -0.0001(7) 0.0051(7) -0.0016(7)
C18 0.0154(9) 0.0214(10) 0.0196(9) -0.0043(8) -0.0001(7) -0.0084(7)
C9 0.0154(9) 0.0091(8) 0.0244(10) 0.0001(7) 0.0025(7) -0.0032(7)
C14 0.0123(8) 0.0110(8) 0.0135(8) -0.0004(7) 0.0014(7) -0.0031(6)
C2 0.0191(9) 0.0149(9) 0.0197(9) -0.0008(7) 0.0039(7) -0.0096(7)
C5 0.0181(9) 0.0143(9) 0.0199(9) 0.0002(7) 0.0019(7) -0.0004(7)
C13 0.0101(8) 0.0142(9) 0.0141(8) -0.0019(7) 0.0019(6) -0.0010(6)
C8 0.0141(9) 0.0140(9) 0.0293(10) 0.0021(8) 0.0057(8) -0.0009(7)
C17 0.0204(9) 0.0233(10) 0.0168(9) -0.0053(8) -0.0003(7) -0.0078(8)
C7 0.0216(10) 0.0163(9) 0.0223(10) 0.0027(8) 0.0100(8) 0.0014(8)
C1 0.0110(8) 0.0124(8) 0.0155(8) -0.0009(7) 0.0013(7) -0.0020(6)
C16 0.0185(9) 0.0164(9) 0.0151(9) -0.0032(7) 0.0065(7) -0.0039(7)
C6 0.0239(10) 0.0189(10) 0.0180(9) -0.0004(8) 0.0027(8) 0.0021(8)
C3 0.0165(9) 0.0174(9) 0.0171(9) -0.0013(7) 0.0044(7) -0.0093(7)
C12 0.0187(10) 0.0222(10) 0.0295(11) -0.0079(9) -0.0031(8) 0.0003(8)
C10 0.0201(10) 0.0255(11) 0.0245(10) -0.0058(9) -0.0031(8) 0.0010(8)
C11 0.0286(12) 0.0375(13) 0.0274(11) 0.0001(10) 0.0137(10) 0.0070(10)
C19 0.0219(10) 0.0350(12) 0.0212(10) -0.0010(9) 0.0051(8) -0.0043(9)

loop_
_atom_type_symbol
_atom_type_description
_atom_type_scat_dispersion_real
_atom_type_scat_dispersion_imag
_atom_type_scat_source
C C 0.0033 0.0016 'International Tables Vol C Tables 4.2.6.8 and 6.1.1.4'
H H 0.0000 0.0000 'International Tables Vol C Tables 4.2.6.8 and 6.1.1.4'
Cl Cl 0.1484 0.1585 'International Tables Vol C Tables 4.2.6.8 and 6.1.1.4'
Cu Cu 0.3201 1.2651 'International Tables Vol C Tables 4.2.6.8 and 6.1.1.4'
N N 0.0061 0.0033 'International Tables Vol C Tables 4.2.6.8 and 6.1.1.4'

loop_
_geom_angle_atom_site_label_1
_geom_angle_atom_site_label_2
_geom_angle_atom_site_label_3
_geom_angle
_geom_angle_site_symmetry_1
_geom_angle_site_symmetry_3
Cu1 Cu1 C1 45.13(4) 2_666 2_666
Cl1 Cu1 Cu1 132.71(2) . 2_666
Cl1 Cu1 C1 117.25(5) . 2_666
N3 Cu1 Cu1 121.89(5) 2_666 2_666
N3 Cu1 Cl1 98.21(5) 2_666 .
N3 Cu1 C1 91.94(6) 2_666 2_666
C1 Cu1 Cu1 68.13(6) . 2_666
C1 Cu1 Cl1 106.24(6) . .
C1 Cu1 N3 129.82(7) . 2_666
C1 Cu1 C1 113.27(6) . 2_666
C2 N1 C4 124.16(16) . .
C1 N1 C4 122.93(15) . .
C1 N1 C2 111.61(15) . .
C18 N3 Cu1 118.45(13) . 2_666
C18 N3 C14 117.24(16) . .
C14 N3 Cu1 123.92(12) . 2_666
C1 N2 C13 123.54(15) . .
C1 N2 C3 112.00(15) . .
C3 N2 C13 124.43(15) . .
C14 C15 C16 118.40(17) . .
C9 C4 N1 119.68(17) . .
C5 C4 N1 118.32(16) . .
C5 C4 C9 121.97(17) . .
N3 C18 C17 123.86(18) . .
C4 C9 C12 121.43(18) . .
C8 C9 C4 117.39(18) . .
C8 C9 C12 121.13(18) . .
N3 C14 C15 122.98(17) . .
N3 C14 C13 116.47(15) . .
C15 C14 C13 120.54(16) . .
C3 C2 N1 106.32(17) . .
C4 C5 C10 121.17(17) . .
C6 C5 C4 118.19(18) . .
C6 C5 C10 120.60(18) . .
N2 C13 C14 112.38(15) . .
C7 C8 C9 122.53(19) . .
C18 C17 C16 117.56(18) . .
C8 C7 C6 118.38(19) . .
C8 C7 C11 121.1(2) . .
C6 C7 C11 120.5(2) . .
Cu1 C1 Cu1 66.73(6) . 2_666
N1 C1 Cu1 124.04(13) . .
N1 C1 Cu1 131.07(13) . 2_666
N2 C1 Cu1 127.81(13) . .
N2 C1 Cu1 99.14(11) . 2_666
N2 C1 N1 103.48(15) . .
C15 C16 Cl2 120.34(15) . .
C17 C16 Cl2 119.78(15) . .
C17 C16 C15 119.89(17) . .
C5 C6 C7 121.45(19) . .
C2 C3 N2 106.59(16) . .
Cl4 C19 Cl3 111.19(12) . .

loop_
_geom_bond_atom_site_label_1
_geom_bond_atom_site_label_2
_geom_bond_distance
_geom_bond_site_symmetry_2
Cu1 Cu1 2.5226(8) 2_666
Cu1 Cl1 2.3407(7) .
Cu1 N3 2.0453(16) 2_666
Cu1 C1 1.9462(19) .
Cu1 C1 2.5483(19) 2_666
Cl2 C16 1.7244(19) .
Cl3 C19 1.764(2) .
Cl4 C19 1.760(2) .
N1 C4 1.447(2) .
N1 C2 1.391(2) .
N1 C1 1.366(2) .
N3 Cu1 2.0453(16) 2_666
N3 C18 1.347(2) .
N3 C14 1.348(2) .
N2 C13 1.467(2) .
N2 C1 1.357(2) .
N2 C3 1.387(2) .
C15 C14 1.382(3) .
C15 C16 1.387(3) .
C4 C9 1.401(3) .
C4 C5 1.400(3) .
C18 C17 1.384(3) .
C9 C8 1.393(3) .
C9 C12 1.501(3) .
C14 C13 1.515(2) .
C2 C3 1.351(3) .
C5 C6 1.395(3) .
C5 C10 1.507(3) .
C8 C7 1.388(3) .
C17 C16 1.385(3) .
C7 C6 1.395(3) .
C7 C11 1.514(3) .
C1 Cu1 2.5483(19) 2_666

loop_
_geom_torsion_atom_site_label_1
_geom_torsion_atom_site_label_2
_geom_torsion_atom_site_label_3
_geom_torsion_atom_site_label_4
_geom_torsion
_geom_torsion_site_symmetry_1
_geom_torsion_site_symmetry_4
Cu1 N3 C18 C17 -170.67(16) 2_666 .
Cu1 N3 C14 C15 171.43(14) 2_666 .
Cu1 N3 C14 C13 -7.3(2) 2_666 .
N1 C4 C9 C8 175.24(16) . .
N1 C4 C9 C12 -7.2(3) . .
N1 C4 C5 C6 -177.65(17) . .
N1 C4 C5 C10 0.2(3) . .
N1 C2 C3 N2 -0.6(2) . .
N3 C18 C17 C16 -0.9(3) . .
N3 C14 C13 N2 -55.2(2) . .
C15 C14 C13 N2 126.05(18) . .
C4 N1 C2 C3 167.66(17) . .
C4 N1 C1 Cu1 77.4(2) . 2_666
C4 N1 C1 Cu1 -10.1(2) . .
C4 N1 C1 N2 -167.44(16) . .
C4 C9 C8 C7 2.8(3) . .
C4 C5 C6 C7 2.1(3) . .
C18 N3 C14 C15 -1.3(3) . .
C18 N3 C14 C13 179.97(17) . .
C18 C17 C16 Cl2 178.56(16) . .
C18 C17 C16 C15 -1.8(3) . .
C9 C4 C5 C6 0.3(3) . .
C9 C4 C5 C10 178.12(18) . .
C9 C8 C7 C6 -0.5(3) . .
C9 C8 C7 C11 178.60(19) . .
C14 N3 C18 C17 2.4(3) . .
C14 C15 C16 Cl2 -177.49(14) . .
C14 C15 C16 C17 2.9(3) . .
C2 N1 C4 C9 104.9(2) . .
C2 N1 C4 C5 -77.1(2) . .
C2 N1 C1 Cu1 157.31(14) . .
C2 N1 C1 Cu1 -115.19(17) . 2_666
C2 N1 C1 N2 0.0(2) . .
C5 C4 C9 C8 -2.7(3) . .
C5 C4 C9 C12 174.87(18) . .
C13 N2 C1 Cu1 21.6(3) . .
C13 N2 C1 Cu1 -46.01(18) . 2_666
C13 N2 C1 N1 177.70(15) . .
C13 N2 C3 C2 -177.42(16) . .
C8 C7 C6 C5 -2.0(3) . .
C1 N1 C4 C9 -89.2(2) . .
C1 N1 C4 C5 88.8(2) . .
C1 N1 C2 C3 0.4(2) . .
C1 N2 C13 C14 94.5(2) . .
C1 N2 C3 C2 0.7(2) . .
C16 C15 C14 N3 -1.3(3) . .
C16 C15 C14 C13 177.38(17) . .
C3 N2 C13 C14 -87.6(2) . .
C3 N2 C1 Cu1 135.88(13) . 2_666
C3 N2 C1 Cu1 -156.55(14) . .
C3 N2 C1 N1 -0.4(2) . .
C12 C9 C8 C7 -174.75(19) . .
C10 C5 C6 C7 -175.7(2) . .
C11 C7 C6 C5 178.8(2) . .
